data_1533109
loop_
_publ_author_name
'Edwards, A.J.'
'Jones, G.R.'

_publ_section_title
;
 Fluoride crystal structures. Part VII. Vanadium pentafluoride
;
_journal_name_full
;
Journal of the Chemical Society A: Inorganic, Physical, Theoretical (1966-1971)
;
_journal_page_first 1651
_journal_page_last 1654
_journal_volume 1969
_journal_year 1969
_chemical_formula_sum 'F5 V'
_chemical_name_systematic 'V F5'
_space_group_IT_number 62
_symmetry_space_group_name_Hall '-P 2n 2a'
_symmetry_space_group_name_H-M 'P m c n'
_cell_angle_alpha 90
_cell_angle_beta 90
_cell_angle_gamma 90
_cell_formula_units_Z 8
_cell_length_a 5.4
_cell_length_b 16.72
_cell_length_c 7.53
_cell_volume 679.869
_citation_journal_id_ASTM JCSIAP
_cod_data_source_file Edwards_JCSIAP_1969_1226.cif
_cod_data_source_block F5V1
_cod_original_cell_volume 679.8687
_cod_original_sg_symbol_Hall '-P 2ac 2n (y,z,x)'
_cod_original_formula_sum 'F5 V1'
_cod_database_code 1533109

loop_
_symmetry_equiv_pos_as_xyz
x,y,z
-x,y+1/2,-z+1/2
-x+1/2,-y+1/2,z+1/2
x+1/2,-y,-z
-x,-y,-z
x,-y-1/2,z-1/2
x-1/2,y-1/2,-z-1/2
-x-1/2,y,z

loop_
_atom_site_label
_atom_site_type_symbol
_atom_site_fract_x
_atom_site_fract_y
_atom_site_fract_z
_atom_site_occupancy
_atom_site_U_iso_or_equiv
F5 F-1 0.75 0.0457 0.3669 1 0.0
V1 V+5 0.25 0.1191 0.1068 1 0.0
F1 F-1 0.25 0.0379 0.249 1 0.0
F7 F-1 0.5239 0.1284 0.6037 1 0.0
F6 F-1 0.75 0.241 0.4644 1 0.0
V2 V+5 0.75 0.1391 0.4585 1 0.0
F4 F-1 0.4961 0.1594 0.2705 1 0.0
F2 F-1 0.25 0.2152 0.0279 1 0.0
F3 F-1 0.4792 0.0879 -0.027 1 0.0
